data_4002749
loop_
_publ_author_name
'McCall, Kyle M.'
'Stoumpos, Constantinos C.'
'Kostina, Svetlana S.'
'Kanatzidis, Mercouri G.'
'Wessels, Bruce W.'

_publ_section_title
;
 Strong Electron--Phonon Coupling and Self-Trapped Excitons in the Defect
 Halide Perovskites A3M2I9 (A = Cs, Rb; M = Bi, Sb)
;
_journal_name_full 'Chemistry of Materials'
_journal_paper_doi 10.1021/acs.chemmater.7b01184
_journal_year 2017
_chemical_formula_moiety 'I9 Rb3 Sb2'
_chemical_formula_sum 'I9 Rb3 Sb2'
_chemical_formula_weight 1642.01
_space_group_crystal_system monoclinic
_space_group_IT_number 14
_space_group_name_Hall '-P 2yn'
_space_group_name_H-M_alt 'P 1 21/n 1'
_symmetry_space_group_name_Hall '-P 2yn'
_symmetry_space_group_name_H-M 'P 1 21/n 1'
_atom_sites_solution_primary direct
_audit_creation_date 2016-11-08
_audit_creation_method
;
Olex2 1.2
(compiled 2016.02.19 svn.r3266 for OlexSys, GUI svn.r5155)
;
_cell_angle_alpha 90
_cell_angle_beta 90.36(3)
_cell_angle_gamma 90
_cell_formula_units_Z 4
_cell_length_a 14.590(3)
_cell_length_b 8.1879(16)
_cell_length_c 20.584(4)
_cell_measurement_reflns_used 11218
_cell_measurement_temperature 293
_cell_measurement_theta_max 28.44
_cell_measurement_theta_min 1.71
_cell_volume 2458.9(8)
_computing_molecular_graphics 'Olex2 (Dolomanov et al., 2009)'
_computing_publication_material 'Olex2 (Dolomanov et al., 2009)'
_computing_structure_refinement 'ShelXL (Sheldrick, 2015)'
_computing_structure_solution 'ShelXT (Sheldrick, 2015)'
_diffrn_ambient_temperature 293
_diffrn_detector 'image plate (34 cm diameter)'
_diffrn_detector_area_resol_mean 6.67
_diffrn_detector_type STOE
_diffrn_measured_fraction_theta_full 0.998
_diffrn_measured_fraction_theta_max 0.984
_diffrn_measurement_details
; 180 frames, detector distance = 100 mm

;
_diffrn_measurement_device '2-circle goniometer'
_diffrn_measurement_device_type 'STOE IPDS 2'
_diffrn_measurement_method 'rotation method'
_diffrn_radiation_collimation '0.5 mm diameter, monocapillary'
_diffrn_radiation_monochromator 'plane graphite'
_diffrn_radiation_polarisn_norm 0
_diffrn_radiation_type 'Mo K\a'
_diffrn_radiation_wavelength 0.71073
_diffrn_reflns_av_R_equivalents 0.0828
_diffrn_reflns_av_unetI/netI 0.0648
_diffrn_reflns_Laue_measured_fraction_full 0.998
_diffrn_reflns_Laue_measured_fraction_max 0.984
_diffrn_reflns_limit_h_max 20
_diffrn_reflns_limit_h_min -17
_diffrn_reflns_limit_k_max 11
_diffrn_reflns_limit_k_min -11
_diffrn_reflns_limit_l_max 28
_diffrn_reflns_limit_l_min -28
_diffrn_reflns_number 22949
_diffrn_reflns_point_group_measured_fraction_full 0.998
_diffrn_reflns_point_group_measured_fraction_max 0.984
_diffrn_reflns_theta_full 26.000
_diffrn_reflns_theta_max 29.274
_diffrn_reflns_theta_min 1.706
_diffrn_source 'sealed X-ray tube, 12 x 0.4 mm long-fine focus'
_diffrn_source_current 40
_diffrn_source_power 1.20
_diffrn_source_voltage 50
_exptl_absorpt_coefficient_mu 19.375
_exptl_absorpt_correction_T_max 0.3275
_exptl_absorpt_correction_T_min 0.1014
_exptl_absorpt_correction_type integration
_exptl_absorpt_process_details X-Shape
_exptl_crystal_colour 'dark red'
_exptl_crystal_density_diffrn 4.435
_exptl_crystal_description 'rectangular plate'
_exptl_crystal_F_000 2760
_exptl_crystal_size_max 0.1249
_exptl_crystal_size_mid 0.0945
_exptl_crystal_size_min 0.03005
_refine_diff_density_max 1.937
_refine_diff_density_min -1.802
_refine_diff_density_rms 0.324
_refine_ls_extinction_method none
_refine_ls_goodness_of_fit_ref 1.172
_refine_ls_hydrogen_treatment undef
_refine_ls_matrix_type full
_refine_ls_number_parameters 127
_refine_ls_number_reflns 6599
_refine_ls_number_restraints 0
_refine_ls_restrained_S_all 1.172
_refine_ls_R_factor_all 0.1206
_refine_ls_R_factor_gt 0.0810
_refine_ls_shift/su_max 0.001
_refine_ls_shift/su_mean 0.000
_refine_ls_structure_factor_coef Fsqd
_refine_ls_weighting_details 'w=1/[\s^2^(Fo^2^)+(0.0670P)^2^+22.3090P] where P=(Fo^2^+2Fc^2^)/3'
_refine_ls_weighting_scheme calc
_refine_ls_wR_factor_gt 0.1700
_refine_ls_wR_factor_ref 0.1889
_reflns_Friedel_coverage 0.000
_reflns_number_gt 4619
_reflns_number_total 6599
_reflns_threshold_expression 'I > 2\s(I)'
_cod_data_source_file cm7b01184_si_002.cif
_cod_data_source_block Rb3Sb2I9-293K
_cod_original_cell_volume 2459.1(8)
_cod_database_code 4002749
_shelx_space_group_comment
;
The symmetry employed for this shelxl refinement is uniquely defined
by the following loop, which should always be used as a source of
symmetry information in preference to the above space-group names.
They are only intended as comments.
;
_olex2_refinement_description
;
;
_shelx_shelxl_version_number 2014/7
_olex2_submission_original_sample_id KM27
_olex2_submission_special_instructions 'No special instructions were received'

loop_
_space_group_symop_operation_xyz
'x, y, z'
'-x+1/2, y+1/2, -z+1/2'
'-x, -y, -z'
'x-1/2, -y-1/2, z-1/2'

loop_
_atom_site_label
_atom_site_type_symbol
_atom_site_fract_x
_atom_site_fract_y
_atom_site_fract_z
_atom_site_U_iso_or_equiv
_atom_site_adp_type
_atom_site_occupancy
_atom_site_site_symmetry_order
_atom_site_calc_flag
Sb1 Sb 0.66211(6) 0.49232(10) 0.65458(4) 0.0311(2) Uani 1 1 d
Sb2 Sb 0.33361(6) 0.49131(10) 0.84440(4) 0.0316(2) Uani 1 1 d
I3 I 0.44788(8) 0.28788(14) 0.92438(6) 0.0503(3) Uani 1 1 d
I4 I 0.57490(8) 0.20174(13) 0.60637(6) 0.0510(3) Uani 1 1 d
I5 I 0.29402(8) 0.18130(13) 0.75617(6) 0.0507(3) Uani 1 1 d
I6 I 0.58077(8) 0.69907(14) 0.55919(6) 0.0531(3) Uani 1 1 d
I7 I 0.38405(8) 0.78177(13) 0.91402(6) 0.0525(3) Uani 1 1 d
I8 I 0.75410(8) 0.79945(13) 0.72266(6) 0.0512(3) Uani 1 1 d
I9 I 0.17403(8) 0.43692(17) 0.92105(6) 0.0596(3) Uani 1 1 d
I1 I 0.82452(8) 0.44700(17) 0.57863(6) 0.0598(3) Uani 1 1 d
I2 I 0.49798(8) 0.56615(18) 0.74909(7) 0.0639(4) Uani 1 1 d
Rb1 Rb 0.15359(15) 0.9728(3) 0.89553(12) 0.0759(6) Uani 1 1 d
Rb2 Rb 0.52797(15) 0.0197(3) 0.77168(12) 0.0732(6) Uani 1 1 d
Rb3 Rb 0.81964(19) 0.9882(3) 0.57031(14) 0.0884(7) Uani 1 1 d

loop_
_atom_site_aniso_label
_atom_site_aniso_U_11
_atom_site_aniso_U_22
_atom_site_aniso_U_33
_atom_site_aniso_U_23
_atom_site_aniso_U_13
_atom_site_aniso_U_12
Sb1 0.0363(4) 0.0321(4) 0.0249(4) -0.0002(4) 0.0002(3) -0.0014(4)
Sb2 0.0341(4) 0.0327(4) 0.0281(4) -0.0002(4) -0.0001(3) 0.0012(4)
I3 0.0570(6) 0.0487(6) 0.0450(6) 0.0103(5) -0.0108(5) 0.0090(5)
I4 0.0620(6) 0.0401(5) 0.0508(6) -0.0092(5) -0.0069(5) -0.0111(4)
I5 0.0546(6) 0.0438(5) 0.0534(6) -0.0144(5) -0.0122(5) -0.0048(4)
I6 0.0686(7) 0.0494(6) 0.0413(6) 0.0113(5) -0.0093(5) 0.0065(5)
I7 0.0658(7) 0.0403(6) 0.0512(6) -0.0139(5) -0.0085(5) -0.0030(5)
I8 0.0624(6) 0.0412(5) 0.0498(6) -0.0106(5) -0.0101(5) -0.0103(5)
I9 0.0489(6) 0.0726(8) 0.0575(7) 0.0008(6) 0.0219(5) -0.0036(5)
I1 0.0517(6) 0.0715(8) 0.0565(7) -0.0076(6) 0.0228(5) -0.0011(5)
I2 0.0503(6) 0.0779(8) 0.0638(7) -0.0110(7) 0.0279(5) -0.0090(6)
Rb1 0.0735(13) 0.0840(15) 0.0703(13) 0.0158(12) 0.0065(10) 0.0128(11)
Rb2 0.0630(11) 0.0767(13) 0.0799(14) 0.0122(12) 0.0054(10) 0.0111(10)
Rb3 0.1020(17) 0.0900(17) 0.0735(14) 0.0249(13) 0.0206(12) 0.0267(13)

loop_
_atom_type_symbol
_atom_type_description
_atom_type_scat_dispersion_real
_atom_type_scat_dispersion_imag
_atom_type_scat_source
Rb Rb -0.9393 2.9676 'International Tables Vol C Tables 4.2.6.8 and 6.1.1.4'
Sb Sb -0.5866 1.5461 'International Tables Vol C Tables 4.2.6.8 and 6.1.1.4'
I I -0.4742 1.8119 'International Tables Vol C Tables 4.2.6.8 and 6.1.1.4'

loop_
_geom_angle_atom_site_label_1
_geom_angle_atom_site_label_2
_geom_angle_atom_site_label_3
_geom_angle
_geom_angle_site_symmetry_1
_geom_angle_site_symmetry_3
I4 Sb1 I8 91.72(4) . 2_646
I4 Sb1 I8 174.00(4) . .
I4 Sb1 I2 92.03(4) . .
I6 Sb1 I4 94.16(5) . .
I6 Sb1 I8 171.62(4) . 2_646
I6 Sb1 I8 90.38(4) . .
I6 Sb1 I1 92.47(5) . .
I6 Sb1 I2 89.81(5) . .
I8 Sb1 I8 83.37(3) . 2_646
I1 Sb1 I4 94.02(5) . .
I1 Sb1 I8 93.06(5) . 2_646
I1 Sb1 I8 89.69(4) . .
I1 Sb1 I2 173.36(5) . .
I2 Sb1 I8 84.02(4) . 2_646
I2 Sb1 I8 84.05(4) . .
I3 Sb2 I5 173.14(5) . 2_556
I3 Sb2 I5 88.11(4) . .
I3 Sb2 I7 92.77(5) . .
I3 Sb2 I2 91.62(5) . .
I5 Sb2 I5 85.13(3) . 2_556
I7 Sb2 I5 173.79(5) . .
I7 Sb2 I5 93.84(4) . 2_556
I7 Sb2 I2 87.49(4) . .
I9 Sb2 I3 93.74(5) . .
I9 Sb2 I5 92.60(4) . .
I9 Sb2 I5 87.70(4) . 2_556
I9 Sb2 I7 93.48(5) . .
I9 Sb2 I2 174.50(5) . .
I2 Sb2 I5 86.33(4) . .
I2 Sb2 I5 86.83(4) . 2_556
Sb2 I3 Rb2 92.25(5) . .
Sb2 I3 Rb3 106.48(7) . 2_646
Sb2 I3 Rb3 83.79(6) . 4_576
Rb3 I3 Rb2 168.51(6) 4_576 .
Rb3 I3 Rb2 89.68(6) 2_646 .
Rb3 I3 Rb3 101.79(6) 2_646 4_576
Sb1 I4 Rb1 84.90(5) . 2_546
Sb1 I4 Rb2 95.63(5) . .
Sb1 I4 Rb3 91.82(6) . 1_545
Rb1 I4 Rb3 166.55(6) 2_546 1_545
Rb2 I4 Rb1 94.12(6) . 2_546
Rb2 I4 Rb3 99.19(6) . 1_545
Sb2 I5 Sb2 150.16(4) . 2_546
Sb2 I5 Rb1 86.25(5) . 2_546
Sb2 I5 Rb1 91.35(5) . 1_545
Sb2 I5 Rb1 84.15(5) 2_546 2_546
Sb2 I5 Rb1 87.52(5) 2_546 1_545
Sb2 I5 Rb2 114.84(6) 2_546 .
Sb2 I5 Rb2 94.18(5) . .
Rb1 I5 Rb1 158.62(5) 1_545 2_546
Rb2 I5 Rb1 105.60(6) . 1_545
Rb2 I5 Rb1 95.77(6) . 2_546
Sb1 I6 Rb1 85.25(5) . 2_546
Sb1 I6 Rb1 105.85(6) . 4_675
Sb1 I6 Rb3 87.46(5) . .
Rb1 I6 Rb1 106.16(5) 4_675 2_546
Rb1 I6 Rb3 162.46(6) 2_546 .
Rb1 I6 Rb3 91.17(6) 4_675 .
Sb2 I7 Rb1 93.93(6) . .
Sb2 I7 Rb2 99.64(5) . 1_565
Sb2 I7 Rb3 83.31(5) . 4_576
Rb1 I7 Rb2 101.14(6) . 1_565
Rb1 I7 Rb3 95.58(7) . 4_576
Rb3 I7 Rb2 162.75(6) 4_576 1_565
Sb1 I8 Sb1 153.42(5) . 2_656
Sb1 I8 Rb2 87.67(5) 2_656 2_656
Sb1 I8 Rb2 97.16(5) . 1_565
Sb1 I8 Rb2 83.55(5) 2_656 1_565
Sb1 I8 Rb2 83.73(5) . 2_656
Sb1 I8 Rb3 93.95(6) . .
Sb1 I8 Rb3 111.65(6) 2_656 .
Rb2 I8 Rb2 161.85(4) 1_565 2_656
Rb3 I8 Rb2 104.76(6) . 1_565
Rb3 I8 Rb2 93.23(7) . 2_656
Sb2 I9 Rb1 98.13(5) . 1_545
Sb2 I9 Rb3 88.15(5) . 4_576
Rb3 I9 Rb1 108.32(7) 4_576 1_545
Sb1 I1 Rb2 90.19(5) . 2_656
Sb1 I1 Rb3 97.96(5) . 1_545
Rb3 I1 Rb2 101.77(7) 1_545 2_656
Sb1 I2 Sb2 157.79(6) . .
Sb1 I2 Rb1 85.30(5) . 2_546
Sb1 I2 Rb2 100.20(5) . 1_565
Sb2 I2 Rb1 90.41(5) . 2_546
Sb2 I2 Rb2 101.65(5) . 1_565
Rb2 I2 Rb1 111.34(7) 1_565 2_546
I4 Rb1 I5 79.93(6) 2_556 2_556
I5 Rb1 I4 132.22(7) 1_565 2_556
I5 Rb1 I5 65.59(4) 1_565 2_556
I5 Rb1 I6 114.79(6) 1_565 2_556
I6 Rb1 I4 64.34(5) 4_576 2_556
I6 Rb1 I4 63.04(4) 2_556 2_556
I6 Rb1 I5 128.63(7) 2_556 2_556
I6 Rb1 I5 163.09(8) 4_576 1_565
I6 Rb1 I5 121.65(7) 4_576 2_556
I6 Rb1 I6 73.84(5) 4_576 2_556
I6 Rb1 I9 105.43(7) 4_576 1_565
I7 Rb1 I4 121.26(7) . 2_556
I7 Rb1 I5 69.70(5) . 2_556
I7 Rb1 I5 77.43(5) . 1_565
I7 Rb1 I6 160.37(8) . 2_556
I7 Rb1 I6 90.64(6) . 4_576
I7 Rb1 I9 109.36(7) . 1_565
I7 Rb1 I2 133.57(7) . 2_556
I9 Rb1 I4 127.77(6) 1_565 2_556
I9 Rb1 I5 68.28(5) 1_565 1_565
I9 Rb1 I5 132.81(7) 1_565 2_556
I9 Rb1 I6 64.97(4) 1_565 2_556
I2 Rb1 I4 67.73(5) 2_556 2_556
I2 Rb1 I5 69.00(5) 2_556 1_565
I2 Rb1 I5 67.66(5) 2_556 2_556
I2 Rb1 I6 127.37(7) 2_556 4_576
I2 Rb1 I6 65.99(5) 2_556 2_556
I2 Rb1 I9 87.26(6) 2_556 1_565
I3 Rb2 I7 63.14(4) . 1_545
I4 Rb2 I3 122.97(6) . .
I4 Rb2 I7 157.71(7) . 1_545
I4 Rb2 I8 77.94(5) . 1_545
I4 Rb2 I8 69.20(5) . 2_646
I4 Rb2 I1 133.44(7) . 2_646
I5 Rb2 I3 66.17(5) . .
I5 Rb2 I4 87.32(6) . .
I5 Rb2 I7 75.75(5) . 1_545
I5 Rb2 I8 123.04(7) . 2_646
I5 Rb2 I8 158.71(8) . 1_545
I5 Rb2 I1 130.47(7) . 2_646
I5 Rb2 I2 103.73(6) . 1_545
I8 Rb2 I3 134.97(7) 1_545 .
I8 Rb2 I3 84.09(6) 2_646 .
I8 Rb2 I7 132.39(7) 2_646 1_545
I8 Rb2 I7 113.75(6) 1_545 1_545
I8 Rb2 I8 65.82(4) 1_545 2_646
I1 Rb2 I3 67.44(5) 2_646 .
I1 Rb2 I7 68.67(5) 2_646 1_545
I1 Rb2 I8 70.19(5) 2_646 1_545
I1 Rb2 I8 67.15(5) 2_646 2_646
I2 Rb2 I3 126.99(7) 1_545 .
I2 Rb2 I4 107.40(7) 1_545 .
I2 Rb2 I7 63.97(4) 1_545 1_545
I2 Rb2 I8 67.05(4) 1_545 1_545
I2 Rb2 I8 132.32(6) 1_545 2_646
I2 Rb2 I1 90.60(6) 1_545 2_646
I3 Rb3 I3 78.22(6) 2_656 4_675
I3 Rb3 I4 167.77(9) 2_656 1_565
I3 Rb3 I4 110.95(7) 4_675 1_565
I3 Rb3 I6 127.41(8) 4_675 .
I3 Rb3 I6 120.03(7) 2_656 .
I3 Rb3 I7 62.45(5) 4_675 4_675
I3 Rb3 I7 64.46(5) 2_656 4_675
I3 Rb3 I9 126.60(8) 2_656 4_675
I4 Rb3 I6 61.51(5) 1_565 .
I7 Rb3 I4 126.52(9) 4_675 1_565
I7 Rb3 I6 81.10(7) 4_675 .
I8 Rb3 I3 91.81(7) . 2_656
I8 Rb3 I3 166.49(10) . 4_675
I8 Rb3 I4 77.76(6) . 1_565
I8 Rb3 I6 65.53(5) . .
I8 Rb3 I7 121.43(8) . 4_675
I8 Rb3 I9 128.49(9) . 4_675
I8 Rb3 I1 113.01(8) . 1_565
I9 Rb3 I3 64.99(5) 4_675 4_675
I9 Rb3 I4 65.58(5) 4_675 1_565
I9 Rb3 I6 65.57(6) 4_675 .
I9 Rb3 I7 64.60(6) 4_675 4_675
I1 Rb3 I3 64.34(5) 1_565 4_675
I1 Rb3 I3 114.62(8) 1_565 2_656
I1 Rb3 I4 64.97(5) 1_565 1_565
I1 Rb3 I6 125.34(7) 1_565 .
I1 Rb3 I7 125.54(7) 1_565 4_675
I1 Rb3 I9 83.41(6) 1_565 4_675

loop_
_geom_bond_atom_site_label_1
_geom_bond_atom_site_label_2
_geom_bond_distance
_geom_bond_site_symmetry_2
Sb1 I4 2.8720(14) .
Sb1 I6 2.8462(14) .
Sb1 I8 3.2148(15) 2_646
Sb1 I8 3.1726(14) .
Sb1 I1 2.8714(16) .
Sb1 I2 3.1533(16) .
Sb2 I3 2.8688(14) .
Sb2 I5 3.1819(15) 2_556
Sb2 I5 3.1720(14) .
Sb2 I7 2.8703(14) .
Sb2 I9 2.8558(15) .
Sb2 I2 3.1679(16) .
I3 Rb2 4.015(3) .
I3 Rb3 3.995(3) 4_576
I3 Rb3 3.769(3) 2_646
I4 Rb1 4.005(3) 2_546
I4 Rb2 3.781(3) .
I4 Rb3 4.049(3) 1_545
I5 Sb2 3.1819(15) 2_546
I5 Rb1 4.008(3) 2_546
I5 Rb1 3.926(3) 1_545
I5 Rb2 3.673(2) .
I6 Rb1 3.808(3) 4_675
I6 Rb1 4.004(3) 2_546
I6 Rb3 4.218(3) .
I7 Rb1 3.726(3) .
I7 Rb2 4.107(3) 1_565
I7 Rb3 4.020(3) 4_576
I8 Sb1 3.2147(15) 2_656
I8 Rb2 3.898(3) 1_565
I8 Rb2 3.920(3) 2_656
I8 Rb3 3.630(3) .
I9 Rb1 3.847(3) 1_545
I9 Rb3 3.774(3) 4_576
I1 Rb2 3.794(3) 2_656
I1 Rb3 3.761(3) 1_545
I2 Rb1 3.775(3) 2_546
I2 Rb2 3.767(3) 1_565
Rb1 I4 4.005(3) 2_556
Rb1 I5 4.008(3) 2_556
Rb1 I5 3.926(3) 1_565
Rb1 I6 4.004(3) 2_556
Rb1 I6 3.808(3) 4_576
Rb1 I9 3.848(3) 1_565
Rb1 I2 3.775(3) 2_556
Rb2 I7 4.107(3) 1_545
Rb2 I8 3.898(3) 1_545
Rb2 I8 3.920(3) 2_646
Rb2 I1 3.794(3) 2_646
Rb2 I2 3.767(3) 1_545
Rb3 I3 3.995(3) 4_675
Rb3 I3 3.769(3) 2_656
Rb3 I4 4.049(3) 1_565
Rb3 I7 4.020(3) 4_675
Rb3 I9 3.774(3) 4_675
Rb3 I1 3.761(3) 1_565
